data_7200565
loop_
_publ_author_name
'Santos-Contreras, Roc\'io J.'
'Mart\'inez-Mart\'inez, Francisco J.'
'Mancilla-Margalli, N. Alejandra'
'Peraza-Campos, Ana L.'
'Mor\'in-S\'anchez, Luis M.'
'Garc\'ia-B\'aez, Efr\'en V.'
'Padilla-Mart\'inez, Itzia I.'

_publ_section_title
;
 Competition between OH&#x22EF;O and multiple halogen--dipole
 interactions on the formation of intramolecular three-centred hydrogen
 bond in 3-acyl coumarins
;
_journal_issue 7
_journal_name_full CrystEngComm
_journal_page_first 1451
_journal_paper_doi 10.1039/b818309k
_journal_volume 11
_journal_year 2009
_chemical_formula_moiety 'C12 H12 N2 O7'
_chemical_formula_sum 'C12 H12 N2 O7'
_chemical_formula_weight 296.24
_chemical_name_common
;N-(2-hydroxyethyl)-6-nitro-2-oxo-2H-chromene-3-carboxamide
hydrate
;
_chemical_name_systematic
;
N-(2-hydroxyethyl)-6-nitro-2-oxo-2H-chromene-3-carboxamide hydrate
;
_space_group_IT_number 2
_symmetry_cell_setting triclinic
_symmetry_space_group_name_Hall '-P 1'
_symmetry_space_group_name_H-M 'P -1'
_atom_sites_solution_hydrogens geom
_atom_sites_solution_primary direct
_atom_sites_solution_secondary difmap
_audit_creation_method SHELXL-97
_cell_angle_alpha 94.044(4)
_cell_angle_beta 91.533(4)
_cell_angle_gamma 90.092(4)
_cell_formula_units_Z 2
_cell_length_a 5.0399(13)
_cell_length_b 8.901(2)
_cell_length_c 14.031(4)
_cell_measurement_reflns_used 600
_cell_measurement_temperature 293(2)
_cell_measurement_theta_max 25
_cell_measurement_theta_min 20
_cell_volume 627.6(3)
_computing_structure_refinement 'SHELXL-97 (Sheldrick, 1997)'
_diffrn_ambient_temperature 293(2)
_diffrn_measured_fraction_theta_full 0.997
_diffrn_measured_fraction_theta_max 0.997
_diffrn_radiation_monochromator graphite
_diffrn_radiation_source 'fine-focus sealed tube'
_diffrn_radiation_type MoK\a
_diffrn_radiation_wavelength 0.71073
_diffrn_reflns_av_R_equivalents 0.0240
_diffrn_reflns_av_sigmaI/netI 0.0266
_diffrn_reflns_limit_h_max 5
_diffrn_reflns_limit_h_min -5
_diffrn_reflns_limit_k_max 10
_diffrn_reflns_limit_k_min -10
_diffrn_reflns_limit_l_max 16
_diffrn_reflns_limit_l_min -16
_diffrn_reflns_number 6037
_diffrn_reflns_theta_full 25.00
_diffrn_reflns_theta_max 25.00
_diffrn_reflns_theta_min 1.46
_exptl_absorpt_coefficient_mu 0.131
_exptl_absorpt_correction_T_max 0.8620
_exptl_absorpt_correction_T_min 0.8614
_exptl_absorpt_correction_type sphere
_exptl_absorpt_process_details
;
Interpolation using Int.Tab. Vol. C (1992) p. 523,Tab. 6.3.3.3
for values of muR in the range 0-2.5, and Int.Tab. Vol.II (1959)
p.302; Table 5.3.6 B for muR in the range 2.6-10.0.
The interpolation procedure of C.W.Dwiggins Jr (Acta Cryst.(1975)
A31,146-148) is used with some modification.
;
_exptl_crystal_colour colorless
_exptl_crystal_density_diffrn 1.568
_exptl_crystal_density_method 'not measured'
_exptl_crystal_description block
_exptl_crystal_F_000 308
_exptl_crystal_size_max 0.30
_exptl_crystal_size_mid 0.25
_exptl_crystal_size_min 0.20
_exptl_crystal_size_rad 0.2000
_refine_diff_density_max 0.202
_refine_diff_density_min -0.213
_refine_diff_density_rms 0.042
_refine_ls_extinction_coef 0.030(7)
_refine_ls_extinction_expression Fc^*^=kFc[1+0.001xFc^2^\l^3^/sin(2\q)]^-1/4^
_refine_ls_extinction_method SHELXL
_refine_ls_goodness_of_fit_ref 1.243
_refine_ls_hydrogen_treatment constr
_refine_ls_matrix_type full
_refine_ls_number_parameters 191
_refine_ls_number_reflns 2179
_refine_ls_number_restraints 4
_refine_ls_restrained_S_all 1.243
_refine_ls_R_factor_all 0.0602
_refine_ls_R_factor_gt 0.0537
_refine_ls_shift/su_max 0.000
_refine_ls_shift/su_mean 0.000
_refine_ls_structure_factor_coef Fsqd
_refine_ls_weighting_details 'calc w=1/[\s^2^(Fo^2^)+(0.0493P)^2^+0.2307P] where P=(Fo^2^+2Fc^2^)/3'
_refine_ls_weighting_scheme calc
_refine_ls_wR_factor_gt 0.1267
_refine_ls_wR_factor_ref 0.1304
_reflns_number_gt 1958
_reflns_number_total 2179
_reflns_threshold_expression >2sigma(I)
_cod_data_source_file b818309k.txt
_cod_data_source_block m3mendm
_cod_depositor_comments
;
The following automatic conversions were performed:
'_symmetry_cell_setting' value 'Triclinic' changed to 'triclinic'
according to '/home/saulius/struct/CIF-dictionaries/cif_core.dic'
dictionary named 'cif_core.dic' version 2.4.1 from 2010-06-29.

Automatic conversion script
Id: cif_fix_enum 1527 2010-12-29 10:47:43Z saulius 
;
_cod_database_code 7200565
_exptl_absorpt_correction_t_ave 0.8617

loop_
_symmetry_equiv_pos_as_xyz
'x, y, z'
'-x, -y, -z'

loop_
_atom_site_label
_atom_site_type_symbol
_atom_site_fract_x
_atom_site_fract_y
_atom_site_fract_z
_atom_site_U_iso_or_equiv
_atom_site_adp_type
_atom_site_occupancy
_atom_site_symmetry_multiplicity
_atom_site_calc_flag
_atom_site_refinement_flags
_atom_site_disorder_assembly
_atom_site_disorder_group
O1 O 0.7677(3) 0.86941(17) 0.98598(10) 0.0385(4) Uani 1 1 d . . .
O2 O 0.8695(3) 0.88110(18) 0.83642(11) 0.0452(4) Uani 1 1 d . . .
O6A O 1.1000(4) 0.5949(2) 1.36723(12) 0.0674(6) Uani 1 1 d . . .
O6B O 0.7707(4) 0.7309(3) 1.41295(13) 0.0722(6) Uani 1 1 d . . .
O11 O 1.4982(3) 0.57416(18) 0.86833(10) 0.0437(4) Uani 1 1 d . . .
O15 O 1.2785(3) 0.86295(19) 0.58827(11) 0.0495(5) Uani 1 1 d D . .
H15 H 1.4238 0.9090 0.5960 0.074 Uiso 1 1 d RD . .
N6 N 0.9184(4) 0.6800(2) 1.35167(14) 0.0469(5) Uani 1 1 d . . .
N12 N 1.2769(4) 0.7093(2) 0.76323(12) 0.0392(5) Uani 1 1 d D . .
H12 H 1.1431 0.7703 0.7536 0.047 Uiso 1 1 calc RD . .
C2 C 0.9218(4) 0.8241(2) 0.90976(15) 0.0327(5) Uani 1 1 d . . .
C3 C 1.1332(4) 0.7162(2) 0.92680(14) 0.0303(5) Uani 1 1 d . . .
C4 C 1.1684(4) 0.6651(2) 1.01405(14) 0.0317(5) Uani 1 1 d . . .
H4 H 1.3060 0.5948 1.0244 0.038 Uiso 1 1 calc R . .
C5 C 1.0396(4) 0.6676(2) 1.18429(15) 0.0348(5) Uani 1 1 d . . .
H5 H 1.1747 0.5977 1.1986 0.042 Uiso 1 1 calc R . .
C6 C 0.8748(4) 0.7256(2) 1.25404(15) 0.0367(5) Uani 1 1 d . . .
C7 C 0.6712(4) 0.8255(3) 1.23569(17) 0.0419(6) Uani 1 1 d . . .
H7 H 0.5583 0.8612 1.2854 0.050 Uiso 1 1 calc R . .
C8 C 0.6346(4) 0.8720(3) 1.14544(16) 0.0410(6) Uani 1 1 d . . .
H8 H 0.4969 0.9404 1.1314 0.049 Uiso 1 1 calc R . .
C9 C 0.8032(4) 0.8169(2) 1.07503(15) 0.0329(5) Uani 1 1 d . . .
C10 C 1.0036(4) 0.7140(2) 1.09196(14) 0.0311(5) Uani 1 1 d . . .
C11 C 1.3181(4) 0.6613(2) 0.84969(14) 0.0317(5) Uani 1 1 d . . .
C13 C 1.4456(5) 0.6646(3) 0.68388(15) 0.0422(6) Uani 1 1 d . . .
H13A H 1.4747 0.5567 0.6818 0.051 Uiso 1 1 calc R . .
H13B H 1.6166 0.7143 0.6934 0.051 Uiso 1 1 calc R . .
C14 C 1.3212(5) 0.7051(3) 0.59069(16) 0.0447(6) Uani 1 1 d . . .
H14A H 1.4355 0.6715 0.5389 0.054 Uiso 1 1 calc R . .
H14B H 1.1526 0.6528 0.5806 0.054 Uiso 1 1 calc R . .
O8 O 0.7627(3) 1.0139(2) 0.59881(12) 0.0526(5) Uani 1 1 d D . .
H8A H 0.7701 1.0529 0.5460 0.079 Uiso 1 1 d RD . .
H8B H 0.9091 0.9689 0.6011 0.079 Uiso 1 1 d RD . .

loop_
_atom_site_aniso_label
_atom_site_aniso_U_11
_atom_site_aniso_U_22
_atom_site_aniso_U_33
_atom_site_aniso_U_23
_atom_site_aniso_U_13
_atom_site_aniso_U_12
O1 0.0349(8) 0.0415(9) 0.0395(9) 0.0045(7) 0.0015(6) 0.0151(7)
O2 0.0441(10) 0.0507(10) 0.0423(9) 0.0148(8) -0.0001(7) 0.0178(7)
O6A 0.0802(14) 0.0851(15) 0.0383(10) 0.0121(9) 0.0055(9) 0.0262(12)
O6B 0.0707(13) 0.1059(17) 0.0407(10) 0.0009(10) 0.0247(10) 0.0100(12)
O11 0.0444(9) 0.0524(10) 0.0355(8) 0.0107(7) 0.0061(7) 0.0227(8)
O15 0.0468(10) 0.0556(11) 0.0481(10) 0.0184(8) -0.0017(8) 0.0026(8)
N6 0.0491(12) 0.0566(13) 0.0347(11) -0.0017(9) 0.0092(9) -0.0034(10)
N12 0.0377(10) 0.0500(12) 0.0308(10) 0.0093(8) 0.0013(8) 0.0147(8)
C2 0.0305(11) 0.0313(11) 0.0364(12) 0.0023(9) -0.0013(9) 0.0020(9)
C3 0.0271(11) 0.0291(11) 0.0347(11) 0.0020(8) -0.0012(8) 0.0033(8)
C4 0.0271(11) 0.0331(12) 0.0349(11) 0.0018(9) 0.0013(8) 0.0073(8)
C5 0.0330(11) 0.0372(12) 0.0342(12) 0.0008(9) 0.0026(9) 0.0022(9)
C6 0.0360(12) 0.0410(13) 0.0325(11) -0.0022(9) 0.0058(9) -0.0052(9)
C7 0.0365(12) 0.0449(14) 0.0431(13) -0.0101(10) 0.0115(10) 0.0007(10)
C8 0.0319(12) 0.0410(13) 0.0492(14) -0.0040(10) 0.0030(10) 0.0082(10)
C9 0.0289(11) 0.0313(11) 0.0379(12) -0.0003(9) -0.0006(9) 0.0012(8)
C10 0.0276(11) 0.0316(11) 0.0336(11) -0.0008(9) 0.0018(8) 0.0008(8)
C11 0.0306(11) 0.0334(11) 0.0314(11) 0.0050(8) -0.0007(8) 0.0037(9)
C13 0.0418(13) 0.0520(14) 0.0333(12) 0.0059(10) 0.0065(10) 0.0086(11)
C14 0.0491(14) 0.0535(15) 0.0319(12) 0.0057(10) 0.0038(10) 0.0014(11)
O8 0.0488(10) 0.0626(11) 0.0478(10) 0.0114(8) 0.0058(8) 0.0058(8)

loop_
_atom_type_symbol
_atom_type_description
_atom_type_scat_dispersion_real
_atom_type_scat_dispersion_imag
_atom_type_scat_source
C C 0.0033 0.0016 'International Tables Vol C Tables 4.2.6.8 and 6.1.1.4'
H H 0.0000 0.0000 'International Tables Vol C Tables 4.2.6.8 and 6.1.1.4'
N N 0.0061 0.0033 'International Tables Vol C Tables 4.2.6.8 and 6.1.1.4'
O O 0.0106 0.0060 'International Tables Vol C Tables 4.2.6.8 and 6.1.1.4'

loop_
_geom_angle_atom_site_label_1
_geom_angle_atom_site_label_2
_geom_angle_atom_site_label_3
_geom_angle
_geom_angle_site_symmetry_1
_geom_angle_site_symmetry_3
_geom_angle_publ_flag
C9 O1 C2 123.01(16) . . ?
C14 O15 H15 109.8 . . ?
O6A N6 O6B 123.6(2) . . ?
O6A N6 C6 118.64(19) . . ?
O6B N6 C6 117.8(2) . . ?
C11 N12 C13 122.12(18) . . ?
C11 N12 H12 118.9 . . ?
C13 N12 H12 118.9 . . ?
O2 C2 O1 115.54(18) . . ?
O2 C2 C3 127.2(2) . . ?
O1 C2 C3 117.23(18) . . ?
C4 C3 C2 119.74(19) . . ?
C4 C3 C11 118.22(18) . . ?
C2 C3 C11 122.04(18) . . ?
C3 C4 C10 121.69(19) . . ?
C3 C4 H4 119.2 . . ?
C10 C4 H4 119.2 . . ?
C6 C5 C10 118.3(2) . . ?
C6 C5 H5 120.8 . . ?
C10 C5 H5 120.8 . . ?
C5 C6 C7 122.7(2) . . ?
C5 C6 N6 118.1(2) . . ?
C7 C6 N6 119.21(19) . . ?
C8 C7 C6 119.5(2) . . ?
C8 C7 H7 120.3 . . ?
C6 C7 H7 120.3 . . ?
C7 C8 C9 118.4(2) . . ?
C7 C8 H8 120.8 . . ?
C9 C8 H8 120.8 . . ?
O1 C9 C8 117.10(18) . . ?
O1 C9 C10 120.20(18) . . ?
C8 C9 C10 122.7(2) . . ?
C9 C10 C5 118.46(19) . . ?
C9 C10 C4 118.12(19) . . ?
C5 C10 C4 123.38(19) . . ?
O11 C11 N12 122.74(19) . . ?
O11 C11 C3 119.62(18) . . ?
N12 C11 C3 117.64(18) . . ?
N12 C13 C14 110.95(19) . . ?
N12 C13 H13A 109.4 . . ?
C14 C13 H13A 109.4 . . ?
N12 C13 H13B 109.4 . . ?
C14 C13 H13B 109.4 . . ?
H13A C13 H13B 108.0 . . ?
O15 C14 C13 112.25(19) . . ?
O15 C14 H14A 109.2 . . ?
C13 C14 H14A 109.2 . . ?
O15 C14 H14B 109.2 . . ?
C13 C14 H14B 109.2 . . ?
H14A C14 H14B 107.9 . . ?
H8A O8 H8B 101.6 . . ?

loop_
_geom_bond_atom_site_label_1
_geom_bond_atom_site_label_2
_geom_bond_distance
_geom_bond_site_symmetry_2
_geom_bond_publ_flag
O1 C9 1.372(3) . ?
O1 C2 1.376(3) . ?
O2 C2 1.202(3) . ?
O6A N6 1.213(3) . ?
O6B N6 1.216(3) . ?
O11 C11 1.230(2) . ?
O15 C14 1.424(3) . ?
O15 H15 0.8394 . ?
N6 C6 1.467(3) . ?
N12 C11 1.326(3) . ?
N12 C13 1.453(3) . ?
N12 H12 0.8800 . ?
C2 C3 1.462(3) . ?
C3 C4 1.343(3) . ?
C3 C11 1.503(3) . ?
C4 C10 1.434(3) . ?
C4 H4 0.9500 . ?
C5 C6 1.374(3) . ?
C5 C10 1.395(3) . ?
C5 H5 0.9500 . ?
C6 C7 1.390(3) . ?
C7 C8 1.368(3) . ?
C7 H7 0.9500 . ?
C8 C9 1.384(3) . ?
C8 H8 0.9500 . ?
C9 C10 1.391(3) . ?
C13 C14 1.502(3) . ?
C13 H13A 0.9700 . ?
C13 H13B 0.9700 . ?
C14 H14A 0.9700 . ?
C14 H14B 0.9700 . ?
O8 H8A 0.8417 . ?
O8 H8B 0.8411 . ?
